data_1533116
loop_
_publ_author_name
'Eisenmann, B.'
'Roessler, U.'

_publ_section_title
;
 Ein Erdalkalimetallphosphid ungewoehnlicher Zusammensetzung: die
 Kristallstruktur von Ba5 P9
;
_journal_name_full 'Zeitschrift fuer Anorganische und Allgemeine Chemie'
_journal_page_first 459
_journal_page_last 462
_journal_volume 629
_journal_year 2003
_chemical_formula_sum 'Ba5 P9'
_space_group_IT_number 43
_symmetry_space_group_name_Hall 'F 2 -2d'
_symmetry_space_group_name_H-M 'F d d 2'
_cell_angle_alpha 90
_cell_angle_beta 90
_cell_angle_gamma 90
_cell_formula_units_Z 8
_cell_length_a 15.626
_cell_length_b 18.968
_cell_length_c 10.272
_cell_volume 3044.559
_citation_journal_id_ASTM ZAACAB
_cod_data_source_file Eisenmann_ZAACAB_2003_1100.cif
_cod_data_source_block Ba5P9
_cod_database_code 1533116

loop_
_symmetry_equiv_pos_as_xyz
x,y,z
-x,-y,z
-x+1/4,y+1/4,z+1/4
x+3/4,-y+3/4,z+1/4
x,y+1/2,z+1/2
-x,-y+1/2,z+1/2
-x+1/4,y+3/4,z+3/4
x+3/4,-y+5/4,z+3/4
x+1/2,y,z+1/2
-x+1/2,-y,z+1/2
-x+3/4,y+1/4,z+3/4
x+5/4,-y+3/4,z+3/4
x+1/2,y+1/2,z
-x+1/2,-y+1/2,z
-x+3/4,y+3/4,z+1/4
x+5/4,-y+5/4,z+1/4

loop_
_atom_site_label
_atom_site_type_symbol
_atom_site_fract_x
_atom_site_fract_y
_atom_site_fract_z
_atom_site_occupancy
_atom_site_U_iso_or_equiv
Ba3 Ba 0 0 0.41194 1 0.0
P1 P 0 0 0.0258 1 0.0
P4 P 0.039 0.3248 0 1 0.0
P3 P 0.0992 0.1764 0.4716 1 0.0
P2 P 0.1145 0.029 0.1404 1 0.0
Ba1 Ba 0.01312 0.18329 0.17855 1 0.0
Ba2 Ba 0.2656 0.14137 0.02523 1 0.0
P5 P 0.3561 0.0105 0.1526 1 0.0
